data_4508730
loop_
_publ_author_name
'Manoj, K.'
'Gonnade, Rajesh G.'
'Bhadbhade, Mohan M.'
'Shashidhar, Mysore S.'

_publ_section_title
;
 Subtle Crossover from C&#x2212;H&#x00B7;&#x00B7;&#x00B7;O to
 SO&#x00B7;&#x00B7;&#x00B7;CO Short Contacts in the Association of
 Diastereomers of
 2,4(6)-Di-O-benzoyl-6(4)-O-[(1S)-10-camphorsulfonyl]-myo-inositol
 1,3,5-Orthoformate upon Formation of Pseudopolymorphs
;
_journal_issue 6
_journal_name_full 'Crystal Growth &amp; Design'
_journal_page_first 1485
_journal_paper_doi 10.1021/cg060127l
_journal_volume 6
_journal_year 2006
_chemical_absolute_configuration syn
_chemical_formula_moiety 'C31 H32 O11 S, 1(C4 H8 O2), 0.25(C4 H8 O)'
_chemical_formula_sum 'C36 H42 O13.25 S'
_chemical_formula_weight 718.76
_chemical_name_systematic
;
 6(4)-O-CAMPHORSULPHONYL 2,4(6)DIBENZOYL MYO-INOSITOL 1,3,5 ORTHOFORMATE
;
_space_group_IT_number 4
_symmetry_cell_setting monoclinic
_symmetry_space_group_name_Hall 'P 2yb'
_symmetry_space_group_name_H-M 'P 1 21 1'
_atom_sites_solution_hydrogens geom
_atom_sites_solution_primary direct
_atom_sites_solution_secondary difmap
_audit_creation_method SHELXL-97
_cell_angle_alpha 90.00
_cell_angle_beta 108.676(4)
_cell_angle_gamma 90.00
_cell_formula_units_Z 4
_cell_length_a 15.966(3)
_cell_length_b 11.068(3)
_cell_length_c 22.264(5)
_cell_measurement_reflns_used 4512
_cell_measurement_temperature 133(2)
_cell_measurement_theta_max 23.13
_cell_measurement_theta_min 2.28
_cell_volume 3727.1(15)
_computing_cell_refinement 'BRUKER SAINT'
_computing_data_collection 'BRUKER SMART'
_computing_data_reduction 'BRUKER SAINT'
_computing_molecular_graphics 'SHELXTL, ORTEP 3, MERCURY 1.2.1'
_computing_publication_material SHELXTL
_computing_structure_refinement 'SHELXL-97 (Sheldrick, 1997)'
_computing_structure_solution 'SHELXS-97 (Sheldrick, 1990)'
_diffrn_ambient_temperature 133(2)
_diffrn_measured_fraction_theta_full 0.995
_diffrn_measured_fraction_theta_max 0.995
_diffrn_measurement_device 'BRUKER SMART APEX'
_diffrn_measurement_device_type 'CCD Area Detector'
_diffrn_measurement_method 'Omega and phi Scan'
_diffrn_radiation_monochromator graphite
_diffrn_radiation_source 'fine-focus sealed tube'
_diffrn_radiation_type MoK\a
_diffrn_radiation_wavelength 0.71073
_diffrn_reflns_av_R_equivalents 0.0586
_diffrn_reflns_av_sigmaI/netI 0.0825
_diffrn_reflns_limit_h_max 18
_diffrn_reflns_limit_h_min -18
_diffrn_reflns_limit_k_max 13
_diffrn_reflns_limit_k_min -7
_diffrn_reflns_limit_l_max 26
_diffrn_reflns_limit_l_min -22
_diffrn_reflns_number 23847
_diffrn_reflns_theta_full 25.00
_diffrn_reflns_theta_max 25.00
_diffrn_reflns_theta_min 1.38
_exptl_absorpt_coefficient_mu 0.151
_exptl_absorpt_correction_T_max 0.9749
_exptl_absorpt_correction_T_min 0.9450
_exptl_absorpt_correction_type multi-scan
_exptl_absorpt_process_details 'BRUKER SADABS'
_exptl_crystal_colour COLOURLESS
_exptl_crystal_density_diffrn 1.281
_exptl_crystal_density_method 'not measured'
_exptl_crystal_description PLATE
_exptl_crystal_F_000 1520
_exptl_crystal_size_max 0.38
_exptl_crystal_size_mid 0.33
_exptl_crystal_size_min 0.17
_refine_diff_density_max 0.614
_refine_diff_density_min -0.346
_refine_diff_density_rms 0.087
_refine_ls_abs_structure_details 'Flack H D (1983), Acta Cryst. A39, 876-881'
_refine_ls_abs_structure_Flack 0.08(16)
_refine_ls_extinction_method none
_refine_ls_goodness_of_fit_ref 1.050
_refine_ls_hydrogen_treatment RIDING
_refine_ls_matrix_type full
_refine_ls_number_parameters 982
_refine_ls_number_reflns 9623
_refine_ls_number_restraints 103
_refine_ls_restrained_S_all 1.061
_refine_ls_R_factor_all 0.0992
_refine_ls_R_factor_gt 0.0704
_refine_ls_shift/su_max 0.000
_refine_ls_shift/su_mean 0.000
_refine_ls_structure_factor_coef Fsqd
_refine_ls_weighting_details 'calc w=1/[\s^2^(Fo^2^)+(0.1071P)^2^+1.7346P] where P=(Fo^2^+2Fc^2^)/3'
_refine_ls_weighting_scheme calc
_refine_ls_wR_factor_gt 0.1771
_refine_ls_wR_factor_ref 0.1975
_reflns_number_gt 7016
_reflns_number_total 9623
_reflns_threshold_expression >2sigma(I)
_cod_data_source_file cg060127lsup1.cif
_cod_data_source_block 9
_cod_depositor_comments
;
The following automatic conversions were performed:

'_chemical_absolute_configuration' value 'SYN' changed to 'syn'
according to /home/saulius/struct/CIF-dictionaries/cif_core.dic
dictionary named 'cif_core.dic' version 2.4.2 from
2011-04-26.

'_symmetry_cell_setting' value 'MONOCLINIC' changed to
'monoclinic' according to
/home/saulius/struct/CIF-dictionaries/cif_core.dic dictionary named
'cif_core.dic' version 2.4.2 from 2011-04-26.

Automatic conversion script
Id: cif_fix_values 1891 2012-01-12 08:04:46Z andrius 
;
_cod_original_cell_volume 3727.0(14)
_cod_original_sg_symbol_H-M P2(1)
_cod_database_code 4508730

loop_
_symmetry_equiv_pos_as_xyz
'x, y, z'
'-x, y+1/2, -z'

loop_
_atom_site_label
_atom_site_type_symbol
_atom_site_fract_x
_atom_site_fract_y
_atom_site_fract_z
_atom_site_U_iso_or_equiv
_atom_site_adp_type
_atom_site_occupancy
_atom_site_symmetry_multiplicity
_atom_site_calc_flag
_atom_site_refinement_flags
S1 S 0.97034(12) 0.5047(2) 0.09905(7) 0.0405(5) Uani 1 1 d .
O1 O 0.8193(3) 0.1378(5) 0.22481(18) 0.0323(11) Uani 1 1 d .
O2 O 0.6905(3) 0.1885(5) 0.10045(17) 0.0288(11) Uani 1 1 d .
O3 O 0.8744(3) 0.0980(5) 0.14341(19) 0.0342(11) Uani 1 1 d .
O4 O 0.8993(3) 0.4161(5) 0.11020(17) 0.0278(11) Uani 1 1 d .
O5 O 0.9660(3) 0.1864(5) 0.23637(18) 0.0341(11) Uani 1 1 d .
O6 O 0.8395(3) 0.4668(4) 0.21411(17) 0.0269(11) Uani 1 1 d .
O7 O 0.6849(3) 0.2714(5) 0.00690(19) 0.0371(12) Uani 1 1 d .
O8 O 0.7520(3) 0.4685(5) 0.27532(19) 0.0385(12) Uani 1 1 d .
O9 O 1.0541(3) 0.4791(7) 0.14484(19) 0.063(2) Uani 1 1 d .
O10 O 0.9319(4) 0.6198(5) 0.0970(3) 0.0608(18) Uani 1 1 d .
O11 O 0.9118(3) 0.2271(4) -0.00283(19) 0.0360(11) Uani 1 1 d .
C1 C 0.7872(4) 0.2553(7) 0.2004(2) 0.0255(15) Uani 1 1 d .
H1 H 0.7341 0.2758 0.2112 0.031 Uiso 1 1 calc R
C2 C 0.7678(4) 0.2588(7) 0.1291(3) 0.0264(15) Uani 1 1 d .
H2 H 0.7562 0.3426 0.1145 0.032 Uiso 1 1 calc R
C3 C 0.8487(4) 0.2136(7) 0.1143(3) 0.0258(15) Uani 1 1 d .
H3 H 0.8358 0.2071 0.0684 0.031 Uiso 1 1 calc R
C4 C 0.9251(4) 0.3003(7) 0.1418(3) 0.0288(16) Uani 1 1 d .
H4 H 0.9780 0.2700 0.1335 0.035 Uiso 1 1 calc R
C5 C 0.9425(4) 0.3086(7) 0.2139(3) 0.0264(15) Uani 1 1 d .
H5 H 0.9921 0.3634 0.2332 0.032 Uiso 1 1 calc R
C6 C 0.8635(4) 0.3445(7) 0.2330(3) 0.0277(16) Uani 1 1 d .
H6 H 0.8784 0.3378 0.2791 0.033 Uiso 1 1 calc R
C7 C 0.8940(4) 0.1056(7) 0.2088(3) 0.0342(17) Uani 1 1 d .
H7 H 0.9124 0.0250 0.2264 0.041 Uiso 1 1 calc R
C8 C 0.6518(4) 0.2084(7) 0.0373(3) 0.0294(15) Uani 1 1 d .
C9 C 0.5662(4) 0.1417(7) 0.0111(3) 0.0337(17) Uani 1 1 d .
C10 C 0.5167(5) 0.1676(8) -0.0513(3) 0.043(2) Uani 1 1 d .
H10 H 0.5376 0.2220 -0.0750 0.051 Uiso 1 1 calc R
C11 C 0.4371(5) 0.1119(10) -0.0772(4) 0.057(2) Uani 1 1 d .
H11 H 0.4040 0.1267 -0.1192 0.069 Uiso 1 1 calc R
C12 C 0.4051(5) 0.0337(9) -0.0414(4) 0.056(2) Uani 1 1 d .
H12 H 0.3508 -0.0039 -0.0597 0.067 Uiso 1 1 calc R
C13 C 0.4514(5) 0.0109(9) 0.0198(4) 0.049(2) Uani 1 1 d .
H13 H 0.4288 -0.0409 0.0436 0.059 Uiso 1 1 calc R
C14 C 0.5328(5) 0.0652(8) 0.0468(3) 0.044(2) Uani 1 1 d .
H14 H 0.5651 0.0501 0.0889 0.053 Uiso 1 1 calc R
C15 C 0.7827(4) 0.5223(7) 0.2404(3) 0.0277(16) Uani 1 1 d .
C16 C 0.7649(4) 0.6481(7) 0.2197(3) 0.0330(17) Uani 1 1 d .
C17 C 0.7068(5) 0.7109(8) 0.2402(3) 0.0447(19) Uani 1 1 d .
H17 H 0.6811 0.6750 0.2678 0.054 Uiso 1 1 calc R
C18 C 0.6853(5) 0.8293(9) 0.2202(4) 0.062(3) Uani 1 1 d .
H18 H 0.6449 0.8724 0.2340 0.074 Uiso 1 1 calc R
C19 C 0.7241(6) 0.8824(9) 0.1797(5) 0.069(3) Uani 1 1 d .
H19 H 0.7091 0.9608 0.1653 0.082 Uiso 1 1 calc R
C20 C 0.7846(6) 0.8192(10) 0.1612(4) 0.061(2) Uani 1 1 d .
H20 H 0.8125 0.8561 0.1352 0.073 Uiso 1 1 calc R
C21 C 0.8053(5) 0.7014(8) 0.1802(3) 0.0433(18) Uani 1 1 d .
H21 H 0.8460 0.6584 0.1666 0.052 Uiso 1 1 calc R
C22 C 0.9779(4) 0.4667(7) 0.0231(2) 0.0314(17) Uani 1 1 d .
H22A H 1.0073 0.5329 0.0094 0.038 Uiso 1 1 calc R
H22B H 1.0159 0.3964 0.0282 0.038 Uiso 1 1 calc R
C23 C 0.8922(4) 0.4400(7) -0.0298(3) 0.0303(15) Uani 1 1 d .
C24 C 0.8038(4) 0.4980(8) -0.0285(3) 0.0347(17) Uani 1 1 d .
H24A H 0.7805 0.4555 0.0008 0.042 Uiso 1 1 calc R
H24B H 0.8122 0.5823 -0.0162 0.042 Uiso 1 1 calc R
C25 C 0.7414(5) 0.4849(9) -0.0971(3) 0.0427(19) Uani 1 1 d .
H25C H 0.7228 0.5634 -0.1162 0.051 Uiso 1 1 calc R
H25D H 0.6896 0.4378 -0.0987 0.051 Uiso 1 1 calc R
C26 C 0.7990(4) 0.4187(7) -0.1307(3) 0.0396(18) Uani 1 1 d .
H26 H 0.7773 0.4243 -0.1770 0.047 Uiso 1 1 calc R
C27 C 0.8114(5) 0.2897(8) -0.1047(3) 0.0443(19) Uani 1 1 d .
H27A H 0.7559 0.2562 -0.1032 0.053 Uiso 1 1 calc R
H27B H 0.8353 0.2375 -0.1302 0.053 Uiso 1 1 calc R
C28 C 0.8753(4) 0.3053(7) -0.0398(3) 0.0322(16) Uani 1 1 d .
C29 C 0.8926(4) 0.4747(7) -0.0988(3) 0.0361(17) Uani 1 1 d .
C30 C 0.9673(4) 0.4147(6) -0.1159(3) 0.051(2) Uani 1 1 d .
H30A H 0.9569 0.4223 -0.1607 0.077 Uiso 1 1 calc R
H30B H 0.9701 0.3307 -0.1047 0.077 Uiso 1 1 calc R
H30C H 1.0223 0.4531 -0.0932 0.077 Uiso 1 1 calc R
C31 C 0.8950(4) 0.6098(6) -0.1097(3) 0.048(2) Uani 1 1 d R
H31A H 0.9481 0.6431 -0.0804 0.073 Uiso 1 1 d R
H31C H 0.8444 0.6469 -0.1030 0.073 Uiso 1 1 d R
H31B H 0.8944 0.6248 -0.1522 0.073 Uiso 1 1 d R
S1' S 0.96994(11) -0.00471(18) 0.59921(7) 0.0341(4) Uani 1 1 d .
O1' O 0.8807(3) 0.4072(5) 0.63107(18) 0.0334(11) Uani 1 1 d .
O2' O 0.6944(3) 0.3245(5) 0.59460(18) 0.0314(11) Uani 1 1 d .
O3' O 0.8256(3) 0.3856(5) 0.71435(18) 0.0336(12) Uani 1 1 d .
O4' O 0.8430(3) 0.0560(5) 0.71651(18) 0.0318(12) Uani 1 1 d .
O5' O 0.9704(3) 0.3320(5) 0.72686(19) 0.0366(12) Uani 1 1 d .
O6' O 0.8998(3) 0.0826(5) 0.61308(19) 0.0333(12) Uani 1 1 d .
O7' O 0.6810(3) 0.2254(5) 0.50381(19) 0.0398(13) Uani 1 1 d .
O8' O 0.7595(3) 0.0665(5) 0.7810(2) 0.0396(13) Uani 1 1 d .
O9' O 1.0540(3) 0.0212(6) 0.64370(19) 0.0507(16) Uani 1 1 d .
O10' O 0.9322(4) -0.1221(5) 0.5968(2) 0.0473(14) Uani 1 1 d .
O11' O 0.9660(3) -0.1838(5) 0.4582(2) 0.0473(12) Uani 1 1 d .
C1' C 0.8520(4) 0.2896(7) 0.6063(3) 0.0267(15) Uani 1 1 d .
H1' H 0.8383 0.2886 0.5601 0.032 Uiso 1 1 calc R
C2' C 0.7717(4) 0.2510(7) 0.6246(2) 0.0266(15) Uani 1 1 d .
H2' H 0.7581 0.1661 0.6131 0.032 Uiso 1 1 calc R
C3' C 0.7935(4) 0.2654(7) 0.6952(3) 0.0314(16) Uani 1 1 d .
H3' H 0.7407 0.2498 0.7074 0.038 Uiso 1 1 calc R
C4' C 0.8663(4) 0.1804(7) 0.7303(3) 0.0287(16) Uani 1 1 d .
H4' H 0.8811 0.1941 0.7760 0.034 Uiso 1 1 calc R
C5' C 0.9475(4) 0.2083(7) 0.7099(3) 0.0315(16) Uani 1 1 d .
H5' H 0.9967 0.1545 0.7314 0.038 Uiso 1 1 calc R
C6' C 0.9270(4) 0.2022(7) 0.6376(3) 0.0309(16) Uani 1 1 d .
H6' H 0.9798 0.2258 0.6270 0.037 Uiso 1 1 calc R
C7' C 0.9010(4) 0.4114(8) 0.6967(3) 0.0371(17) Uani 1 1 d .
H7' H 0.9203 0.4937 0.7108 0.045 Uiso 1 1 calc R
C8' C 0.6517(4) 0.2979(7) 0.5335(3) 0.0325(17) Uani 1 1 d .
C9' C 0.5654(4) 0.3572(7) 0.5077(3) 0.0337(17) Uani 1 1 d .
C10' C 0.5145(5) 0.3341(10) 0.4455(3) 0.052(2) Uani 1 1 d .
H10' H 0.5368 0.2842 0.4206 0.063 Uiso 1 1 calc R
C11' C 0.4320(5) 0.3837(9) 0.4200(4) 0.054(2) Uani 1 1 d .
H11' H 0.3981 0.3651 0.3787 0.065 Uiso 1 1 calc R
C12' C 0.3991(5) 0.4612(9) 0.4556(4) 0.054(2) Uani 1 1 d .
H12' H 0.3428 0.4941 0.4388 0.064 Uiso 1 1 calc R
C13' C 0.4510(5) 0.4893(11) 0.5167(4) 0.063(3) Uani 1 1 d .
H13' H 0.4303 0.5440 0.5404 0.075 Uiso 1 1 calc R
C14' C 0.5344(5) 0.4367(9) 0.5435(3) 0.048(2) Uani 1 1 d .
H14' H 0.5685 0.4552 0.5848 0.058 Uiso 1 1 calc R
C15' C 0.7880(4) 0.0081(8) 0.7465(3) 0.0323(17) Uani 1 1 d .
C16' C 0.7684(5) -0.1216(7) 0.7302(3) 0.0347(17) Uani 1 1 d .
C17' C 0.8008(5) -0.1804(9) 0.6878(3) 0.046(2) Uani 1 1 d .
H17' H 0.8376 -0.1409 0.6691 0.055 Uiso 1 1 calc R
C18' C 0.7770(6) -0.3010(10) 0.6736(4) 0.065(3) Uani 1 1 d .
H18' H 0.7977 -0.3418 0.6446 0.078 Uiso 1 1 calc R
C19' C 0.7239(6) -0.3603(10) 0.7012(4) 0.062(2) Uani 1 1 d .
H19' H 0.7101 -0.4415 0.6927 0.075 Uiso 1 1 calc R
C20' C 0.6915(6) -0.2965(10) 0.7418(4) 0.063(2) Uani 1 1 d .
H20' H 0.6536 -0.3355 0.7596 0.076 Uiso 1 1 calc R
C21' C 0.7123(5) -0.1790(8) 0.7572(3) 0.0429(19) Uani 1 1 d .
H21' H 0.6895 -0.1384 0.7851 0.051 Uiso 1 1 calc R
C22' C 0.9713(4) 0.0414(8) 0.5239(3) 0.0350(18) Uani 1 1 d .
H22C H 0.9767 0.1287 0.5244 0.042 Uiso 1 1 calc R
H22D H 1.0243 0.0088 0.5177 0.042 Uiso 1 1 calc R
C23' C 0.8934(4) 0.0072(7) 0.4667(2) 0.0306(15) Uani 1 1 d .
C24' C 0.8010(4) -0.0077(8) 0.4733(3) 0.0392(18) Uani 1 1 d .
H24C H 0.7888 0.0566 0.4989 0.047 Uiso 1 1 calc R
H24D H 0.7957 -0.0848 0.4924 0.047 Uiso 1 1 calc R
C25' C 0.7369(4) -0.0009(9) 0.4038(3) 0.0425(19) Uani 1 1 d .
H25A H 0.7018 -0.0739 0.3922 0.051 Uiso 1 1 calc R
H25B H 0.6977 0.0682 0.3978 0.051 Uiso 1 1 calc R
C26' C 0.8016(4) 0.0125(8) 0.3653(3) 0.0414(18) Uani 1 1 d .
H26' H 0.7742 0.0439 0.3222 0.050 Uiso 1 1 calc R
C27' C 0.8464(5) -0.1079(8) 0.3677(3) 0.0441(18) Uani 1 1 d .
H27C H 0.8773 -0.1125 0.3367 0.053 Uiso 1 1 calc R
H27D H 0.8044 -0.1739 0.3608 0.053 Uiso 1 1 calc R
C28' C 0.9105(4) -0.1090(7) 0.4349(3) 0.0317(15) Uani 1 1 d .
C29' C 0.8746(4) 0.0944(7) 0.4080(3) 0.0318(15) Uani 1 1 d .
C30' C 0.8435(5) 0.2195(7) 0.4208(3) 0.0375(16) Uani 1 1 d .
H30D H 0.8921 0.2627 0.4495 0.056 Uiso 1 1 calc R
H30E H 0.7971 0.2110 0.4393 0.056 Uiso 1 1 calc R
H30F H 0.8216 0.2633 0.3817 0.056 Uiso 1 1 calc R
C31' C 0.9559(5) 0.1093(8) 0.3867(3) 0.0399(18) Uani 1 1 d .
H31E H 0.9405 0.1556 0.3482 0.060 Uiso 1 1 calc R
H31D H 0.9769 0.0311 0.3793 0.060 Uiso 1 1 calc R
H31F H 1.0015 0.1504 0.4191 0.060 Uiso 1 1 calc R
O12 O 0.6912(5) 0.6665(10) 0.4010(4) 0.078(3) Uani 0.75 1 d P
O13 O 0.7295(5) 0.5619(8) 0.5199(3) 0.052(2) Uani 0.75 1 d P
C32 C 0.7489(8) 0.5639(14) 0.4183(4) 0.066(4) Uani 0.75 1 d P
H32A H 0.7923 0.5672 0.3963 0.080 Uiso 0.75 1 calc PR
H32B H 0.7149 0.4902 0.4058 0.080 Uiso 0.75 1 calc PR
C33 C 0.7945(5) 0.5626(12) 0.4876(4) 0.054(3) Uani 0.75 1 d P
H33A H 0.8317 0.4914 0.4993 0.065 Uiso 0.75 1 calc PR
H33B H 0.8319 0.6335 0.5000 0.065 Uiso 0.75 1 calc PR
C34 C 0.6746(9) 0.6637(13) 0.5009(5) 0.065(3) Uani 0.75 1 d P
H34A H 0.7100 0.7365 0.5124 0.078 Uiso 0.75 1 calc PR
H34B H 0.6314 0.6645 0.5232 0.078 Uiso 0.75 1 calc PR
C35 C 0.6295(7) 0.6637(12) 0.4338(4) 0.058(3) Uani 0.75 1 d P
H35A H 0.5932 0.5917 0.4221 0.069 Uiso 0.75 1 calc PR
H35B H 0.5910 0.7337 0.4224 0.069 Uiso 0.75 1 calc PR
O14 O 0.5538(7) 0.3008(15) 0.6866(4) 0.067(4) Uani 0.50 1 d P
O15 O 0.5378(5) 0.3028(11) 0.8080(3) 0.045(3) Uani 0.50 1 d P
C36 C 0.5460(9) 0.406(2) 0.7728(6) 0.069(6) Uani 0.50 1 d P
H36A H 0.6083 0.4254 0.7827 0.082 Uiso 0.50 1 calc PR
H36B H 0.5178 0.4740 0.7861 0.082 Uiso 0.50 1 calc PR
C37 C 0.5083(9) 0.3918(19) 0.7062(6) 0.058(5) Uani 0.50 1 d P
H37A H 0.4463 0.3706 0.6955 0.070 Uiso 0.50 1 calc PR
H37B H 0.5127 0.4669 0.6849 0.070 Uiso 0.50 1 calc PR
C38 C 0.5449(10) 0.196(3) 0.7185(7) 0.120(14) Uani 0.50 1 d P
H38A H 0.5786 0.1317 0.7078 0.144 Uiso 0.50 1 calc PR
H38B H 0.4832 0.1723 0.7052 0.144 Uiso 0.50 1 calc PR
C39 C 0.5767(9) 0.216(2) 0.7881(6) 0.056(5) Uani 0.50 1 d P
H39A H 0.5690 0.1418 0.8087 0.067 Uiso 0.50 1 calc PR
H39B H 0.6396 0.2333 0.8011 0.067 Uiso 0.50 1 calc PR
O16 O 0.7211(4) 0.9606(7) 1.0126(3) 0.0453(19) Uani 0.75 1 d PDU
O17 O 0.7091(5) 0.8067(8) 0.9119(3) 0.060(2) Uani 0.75 1 d PDU
C41 C 0.6676(12) 0.7763(12) 0.9588(7) 0.110(6) Uani 0.75 1 d PDU
H41A H 0.6098 0.7422 0.9374 0.132 Uiso 0.75 1 calc PR
H41B H 0.7027 0.7145 0.9865 0.132 Uiso 0.75 1 calc PR
C42 C 0.7733(9) 0.8963(12) 0.9292(6) 0.097(5) Uani 0.75 1 d PDU
H42A H 0.8281 0.8596 0.9553 0.116 Uiso 0.75 1 calc PR
H42B H 0.7833 0.9261 0.8911 0.116 Uiso 0.75 1 calc PR
C40 C 0.6580(8) 0.8718(12) 0.9950(6) 0.082(5) Uani 0.75 1 d PDU
H40A H 0.6515 0.8387 1.0336 0.098 Uiso 0.75 1 calc PR
H40B H 0.6025 0.9108 0.9723 0.098 Uiso 0.75 1 calc PR
C43 C 0.7556(11) 0.9945(12) 0.9618(7) 0.111(6) Uani 0.75 1 d PDU
H43A H 0.7129 1.0463 0.9322 0.133 Uiso 0.75 1 calc PR
H43B H 0.8095 1.0406 0.9797 0.133 Uiso 0.75 1 calc PR
O18 O 0.5347(11) 0.3780(16) 0.2077(5) 0.105(5) Uani 0.50 1 d PDU
C44 C 0.5517(10) 0.3709(18) 0.2781(6) 0.064(4) Uani 0.50 1 d PDU
H44A H 0.5924 0.4333 0.3004 0.076 Uiso 0.50 1 calc PR
H44B H 0.4972 0.3773 0.2883 0.076 Uiso 0.50 1 calc PR
C45 C 0.5899(12) 0.254(2) 0.2925(7) 0.083(6) Uani 0.50 1 d PDU
H45A H 0.5592 0.2086 0.3165 0.100 Uiso 0.50 1 calc PR
H45B H 0.6514 0.2609 0.3183 0.100 Uiso 0.50 1 calc PR
C46 C 0.5831(14) 0.186(2) 0.2313(10) 0.108(6) Uani 0.50 1 d PDU
H46A H 0.6410 0.1782 0.2262 0.129 Uiso 0.50 1 calc PR
H46B H 0.5582 0.1066 0.2315 0.129 Uiso 0.50 1 calc PR
C47 C 0.5271(14) 0.258(2) 0.1820(7) 0.095(6) Uani 0.50 1 d PDU
H47A H 0.4665 0.2292 0.1705 0.114 Uiso 0.50 1 calc PR
H47B H 0.5460 0.2551 0.1448 0.114 Uiso 0.50 1 calc PR

loop_
_atom_site_aniso_label
_atom_site_aniso_U_11
_atom_site_aniso_U_22
_atom_site_aniso_U_33
_atom_site_aniso_U_23
_atom_site_aniso_U_13
_atom_site_aniso_U_12
S1 0.0474(11) 0.0510(14) 0.0246(8) -0.0098(9) 0.0136(8) -0.0256(11)
O1 0.037(3) 0.034(3) 0.024(2) 0.008(2) 0.0086(19) -0.001(2)
O2 0.029(2) 0.034(3) 0.0203(19) -0.002(2) 0.0034(17) -0.007(2)
O3 0.037(3) 0.035(3) 0.028(2) -0.002(2) 0.0063(19) 0.008(2)
O4 0.024(2) 0.040(3) 0.0165(18) 0.002(2) 0.0014(17) -0.009(2)
O5 0.030(2) 0.041(3) 0.023(2) 0.002(2) -0.0042(18) 0.003(2)
O6 0.034(3) 0.026(3) 0.0187(19) 0.0021(18) 0.0056(18) -0.001(2)
O7 0.039(3) 0.044(3) 0.024(2) 0.009(2) 0.003(2) -0.006(3)
O8 0.040(3) 0.045(3) 0.033(2) -0.004(2) 0.016(2) 0.002(3)
O9 0.045(3) 0.115(6) 0.024(2) -0.006(3) 0.001(2) -0.043(4)
O10 0.097(5) 0.036(4) 0.066(3) -0.023(3) 0.049(3) -0.029(4)
O11 0.042(3) 0.037(3) 0.031(2) 0.003(2) 0.0146(19) 0.000(2)
C1 0.027(3) 0.033(4) 0.015(3) 0.002(3) 0.005(2) -0.005(3)
C2 0.030(4) 0.025(4) 0.024(3) -0.002(3) 0.008(3) -0.005(3)
C3 0.028(3) 0.033(4) 0.015(3) 0.001(3) 0.005(2) 0.003(3)
C4 0.025(4) 0.030(4) 0.032(3) -0.001(3) 0.011(3) -0.001(3)
C5 0.015(3) 0.032(4) 0.024(3) 0.003(3) -0.004(2) 0.000(3)
C6 0.033(4) 0.032(4) 0.018(3) 0.002(3) 0.006(3) 0.002(3)
C7 0.038(4) 0.036(4) 0.025(3) 0.009(3) 0.003(3) 0.008(4)
C8 0.024(3) 0.030(4) 0.026(3) 0.002(3) -0.003(3) 0.002(3)
C9 0.033(4) 0.031(4) 0.032(3) -0.003(3) 0.003(3) 0.000(4)
C10 0.035(4) 0.045(5) 0.034(4) 0.001(4) -0.008(3) -0.003(4)
C11 0.038(5) 0.067(7) 0.046(4) -0.015(5) -0.014(4) -0.004(5)
C12 0.028(4) 0.054(6) 0.072(6) -0.026(5) -0.003(4) -0.011(4)
C13 0.031(4) 0.050(6) 0.065(5) -0.011(5) 0.012(4) -0.012(4)
C14 0.040(4) 0.054(6) 0.037(4) -0.004(4) 0.008(3) -0.014(4)
C15 0.022(3) 0.038(4) 0.018(3) -0.006(3) 0.000(2) -0.006(3)
C16 0.023(3) 0.036(4) 0.030(3) -0.005(3) -0.004(3) 0.002(3)
C17 0.043(4) 0.040(5) 0.046(4) -0.011(4) 0.006(3) -0.001(4)
C18 0.035(4) 0.036(5) 0.095(6) -0.028(5) -0.007(4) 0.005(4)
C19 0.045(5) 0.025(5) 0.101(7) 0.002(5) -0.025(5) -0.002(5)
C20 0.042(5) 0.045(6) 0.084(6) 0.020(5) 0.002(4) -0.002(5)
C21 0.041(4) 0.029(4) 0.052(4) 0.005(4) 0.004(3) -0.002(4)
C22 0.031(4) 0.043(5) 0.021(3) -0.004(3) 0.009(3) -0.006(3)
C23 0.033(3) 0.038(4) 0.020(3) 0.001(3) 0.007(3) -0.005(3)
C24 0.026(3) 0.048(5) 0.030(3) 0.005(3) 0.008(3) -0.005(4)
C25 0.033(4) 0.056(5) 0.035(3) 0.009(4) 0.005(3) -0.002(4)
C26 0.038(4) 0.055(5) 0.020(3) 0.007(3) 0.002(3) -0.017(4)
C27 0.048(4) 0.050(5) 0.031(3) -0.003(3) 0.006(3) -0.015(4)
C28 0.034(3) 0.044(4) 0.022(3) -0.002(3) 0.013(3) -0.010(3)
C29 0.035(4) 0.046(5) 0.028(3) 0.003(3) 0.011(3) -0.015(4)
C30 0.050(5) 0.083(7) 0.026(3) 0.000(4) 0.020(3) -0.006(5)
C31 0.052(5) 0.055(5) 0.030(3) 0.015(4) 0.001(3) -0.016(4)
S1' 0.0393(10) 0.0423(12) 0.0189(7) 0.0051(8) 0.0068(7) 0.0144(9)
O1' 0.036(3) 0.037(3) 0.025(2) 0.000(2) 0.0069(19) -0.003(2)
O2' 0.024(2) 0.038(3) 0.027(2) 0.005(2) 0.0011(18) 0.007(2)
O3' 0.036(3) 0.038(3) 0.026(2) -0.006(2) 0.0084(19) 0.003(2)
O4' 0.037(3) 0.038(3) 0.021(2) 0.002(2) 0.010(2) 0.000(2)
O5' 0.030(2) 0.043(3) 0.030(2) -0.005(2) 0.0010(19) -0.001(3)
O6' 0.041(3) 0.038(3) 0.023(2) -0.008(2) 0.014(2) -0.002(3)
O7' 0.032(3) 0.054(4) 0.027(2) -0.001(2) 0.000(2) 0.012(3)
O8' 0.039(3) 0.049(3) 0.035(2) -0.008(2) 0.018(2) -0.002(3)
O9' 0.044(3) 0.078(5) 0.025(2) 0.003(3) 0.005(2) 0.030(3)
O10' 0.078(4) 0.034(3) 0.038(3) 0.007(2) 0.029(3) 0.012(3)
O11' 0.060(3) 0.045(3) 0.034(2) -0.001(2) 0.011(2) 0.011(3)
C1' 0.024(3) 0.032(4) 0.020(3) 0.000(3) 0.002(2) -0.001(3)
C2' 0.021(3) 0.030(4) 0.023(3) -0.003(3) -0.001(3) 0.001(3)
C3' 0.024(4) 0.041(5) 0.028(3) -0.001(3) 0.006(3) -0.002(3)
C4' 0.038(4) 0.030(4) 0.014(3) -0.002(3) 0.003(3) 0.000(3)
C5' 0.034(4) 0.039(4) 0.021(3) -0.003(3) 0.006(3) 0.002(4)
C6' 0.034(4) 0.039(5) 0.021(3) 0.002(3) 0.011(3) 0.002(4)
C7' 0.030(4) 0.040(5) 0.039(4) -0.002(3) 0.008(3) 0.004(4)
C8' 0.032(4) 0.045(5) 0.022(3) 0.007(3) 0.012(3) 0.002(4)
C9' 0.030(4) 0.040(5) 0.032(3) 0.006(3) 0.010(3) -0.001(3)
C10' 0.049(5) 0.065(7) 0.036(4) 0.006(4) 0.004(4) 0.017(5)
C11' 0.032(4) 0.071(7) 0.047(4) 0.000(4) -0.005(3) 0.005(5)
C12' 0.027(4) 0.062(6) 0.059(5) 0.013(5) -0.005(4) 0.013(4)
C13' 0.049(5) 0.079(7) 0.063(5) 0.014(5) 0.023(4) 0.034(6)
C14' 0.037(4) 0.063(6) 0.043(4) 0.002(4) 0.013(3) 0.011(5)
C15' 0.025(3) 0.046(5) 0.019(3) 0.006(3) -0.004(3) -0.007(4)
C16' 0.029(4) 0.041(5) 0.027(3) -0.001(3) -0.001(3) 0.005(4)
C17' 0.041(5) 0.049(5) 0.043(4) -0.006(4) 0.007(3) -0.001(4)
C18' 0.063(6) 0.052(6) 0.073(5) -0.008(5) 0.011(5) 0.017(5)
C19' 0.043(5) 0.051(6) 0.080(6) 0.006(5) 0.002(4) 0.004(5)
C20' 0.062(6) 0.058(7) 0.066(5) 0.004(5) 0.016(4) -0.017(5)
C21' 0.037(4) 0.049(5) 0.039(4) -0.002(4) 0.007(3) -0.004(4)
C22' 0.036(4) 0.043(5) 0.026(3) 0.002(3) 0.010(3) 0.011(4)
C23' 0.031(3) 0.039(4) 0.019(3) 0.001(3) 0.004(2) 0.003(3)
C24' 0.046(4) 0.042(5) 0.030(3) -0.003(3) 0.013(3) -0.008(4)
C25' 0.027(4) 0.056(5) 0.037(3) 0.002(4) 0.000(3) -0.002(4)
C26' 0.040(4) 0.054(5) 0.025(3) -0.001(3) 0.003(3) 0.006(4)
C27' 0.054(4) 0.048(5) 0.027(3) -0.006(3) 0.009(3) -0.004(4)
C28' 0.034(3) 0.033(4) 0.026(3) 0.001(3) 0.008(3) 0.002(3)
C29' 0.029(3) 0.041(4) 0.024(3) 0.001(3) 0.006(3) 0.006(3)
C30' 0.044(4) 0.036(4) 0.027(3) 0.007(3) 0.005(3) 0.003(4)
C31' 0.045(4) 0.050(5) 0.025(3) 0.009(3) 0.012(3) 0.010(4)
O12 0.067(5) 0.110(9) 0.063(5) 0.048(5) 0.032(4) 0.038(6)
O13 0.052(4) 0.068(6) 0.040(3) 0.014(4) 0.018(3) 0.000(4)
C32 0.073(7) 0.112(12) 0.021(4) -0.002(6) 0.023(5) 0.025(8)
C33 0.019(4) 0.099(10) 0.042(5) 0.024(6) 0.007(4) -0.007(5)
C34 0.095(9) 0.059(8) 0.051(6) 0.008(6) 0.038(6) 0.003(8)
C35 0.061(7) 0.055(8) 0.052(6) 0.012(5) 0.011(5) 0.028(6)
O14 0.055(7) 0.129(13) 0.017(5) 0.026(6) 0.012(5) -0.014(8)
O15 0.029(5) 0.091(9) 0.011(4) 0.021(5) 0.000(3) -0.006(5)
C36 0.027(7) 0.129(19) 0.033(7) 0.013(9) -0.015(6) -0.027(10)
C37 0.037(8) 0.100(16) 0.030(7) 0.019(9) 0.000(6) -0.011(10)
C38 0.030(9) 0.28(4) 0.034(9) -0.038(16) -0.009(7) 0.060(16)
C39 0.029(8) 0.111(17) 0.018(6) 0.000(8) -0.006(5) 0.003(10)
O16 0.042(4) 0.062(5) 0.045(3) -0.040(3) 0.032(3) -0.018(3)
O17 0.076(5) 0.078(6) 0.045(3) -0.042(4) 0.047(4) -0.056(4)
C41 0.178(13) 0.088(10) 0.119(10) -0.058(8) 0.124(10) -0.085(10)
C42 0.146(11) 0.107(10) 0.080(7) -0.074(7) 0.096(8) -0.103(9)
C40 0.093(8) 0.094(10) 0.096(8) -0.059(7) 0.084(7) -0.069(7)
C43 0.147(12) 0.087(10) 0.150(11) -0.066(9) 0.119(10) -0.091(10)
O18 0.113(10) 0.113(11) 0.057(6) 0.020(7) -0.016(7) -0.012(10)
C44 0.043(9) 0.101(12) 0.052(7) -0.017(8) 0.024(7) -0.023(9)
C45 0.049(9) 0.163(16) 0.042(7) 0.051(9) 0.019(7) 0.028(11)
C46 0.071(12) 0.105(14) 0.165(14) -0.017(11) 0.062(12) 0.026(12)
C47 0.084(12) 0.168(16) 0.046(7) -0.045(9) 0.040(8) -0.004(12)

loop_
_atom_type_symbol
_atom_type_description
_atom_type_scat_dispersion_real
_atom_type_scat_dispersion_imag
_atom_type_scat_source
C C 0.0033 0.0016 'International Tables Vol C Tables 4.2.6.8 and 6.1.1.4'
H H 0.0000 0.0000 'International Tables Vol C Tables 4.2.6.8 and 6.1.1.4'
O O 0.0106 0.0060 'International Tables Vol C Tables 4.2.6.8 and 6.1.1.4'
S S 0.1246 0.1234 'International Tables Vol C Tables 4.2.6.8 and 6.1.1.4'

loop_
_geom_angle_atom_site_label_1
_geom_angle_atom_site_label_2
_geom_angle_atom_site_label_3
_geom_angle
O10 S1 O9 120.1(4)
O10 S1 O4 103.9(3)
O9 S1 O4 108.7(3)
O10 S1 C22 110.1(4)
O9 S1 C22 107.4(3)
O4 S1 C22 105.9(3)
C7 O1 C1 111.3(5)
C8 O2 C2 114.6(5)
C7 O3 C3 110.8(5)
C4 O4 S1 121.1(4)
C7 O5 C5 110.6(5)
C15 O6 C6 116.7(5)
O1 C1 C2 110.3(5)
O1 C1 C6 105.5(5)
C2 C1 C6 109.8(5)
O1 C1 H1 110.4
C2 C1 H1 110.4
C6 C1 H1 110.4
O2 C2 C3 113.5(5)
O2 C2 C1 108.2(5)
C3 C2 C1 108.4(5)
O2 C2 H2 108.9
C3 C2 H2 108.9
C1 C2 H2 108.9
O3 C3 C2 109.7(5)
O3 C3 C4 107.8(5)
C2 C3 C4 109.5(6)
O3 C3 H3 109.9
C2 C3 H3 109.9
C4 C3 H3 109.9
O4 C4 C3 107.2(5)
O4 C4 C5 112.3(5)
C3 C4 C5 108.1(5)
O4 C4 H4 109.7
C3 C4 H4 109.7
C5 C4 H4 109.7
O5 C5 C6 107.2(5)
O5 C5 C4 104.2(5)
C6 C5 C4 114.9(5)
O5 C5 H5 110.1
C6 C5 H5 110.1
C4 C5 H5 110.1
O6 C6 C5 109.6(5)
O6 C6 C1 111.5(5)
C5 C6 C1 107.6(5)
O6 C6 H6 109.4
C5 C6 H6 109.4
C1 C6 H6 109.4
O3 C7 O1 111.0(5)
O3 C7 O5 111.6(5)
O1 C7 O5 111.5(6)
O3 C7 H7 107.5
O1 C7 H7 107.5
O5 C7 H7 107.5
O7 C8 O2 122.6(6)
O7 C8 C9 125.2(6)
O2 C8 C9 112.2(6)
C14 C9 C10 120.1(7)
C14 C9 C8 123.5(6)
C10 C9 C8 116.3(6)
C11 C10 C9 118.9(8)
C11 C10 H10 120.6
C9 C10 H10 120.6
C10 C11 C12 120.5(7)
C10 C11 H11 119.8
C12 C11 H11 119.8
C13 C12 C11 121.0(8)
C13 C12 H12 119.5
C11 C12 H12 119.5
C12 C13 C14 119.5(8)
C12 C13 H13 120.2
C14 C13 H13 120.2
C9 C14 C13 120.0(7)
C9 C14 H14 120.0
C13 C14 H14 120.0
O8 C15 O6 121.1(7)
O8 C15 C16 126.7(6)
O6 C15 C16 112.3(5)
C17 C16 C21 120.5(8)
C17 C16 C15 117.9(7)
C21 C16 C15 121.6(7)
C16 C17 C18 120.1(8)
C16 C17 H17 119.9
C18 C17 H17 119.9
C19 C18 C17 119.6(8)
C19 C18 H18 120.2
C17 C18 H18 120.2
C20 C19 C18 119.4(9)
C20 C19 H19 120.3
C18 C19 H19 120.3
C19 C20 C21 121.1(9)
C19 C20 H20 119.4
C21 C20 H20 119.4
C16 C21 C20 119.1(8)
C16 C21 H21 120.5
C20 C21 H21 120.5
C23 C22 S1 117.6(4)
C23 C22 H22A 107.9
S1 C22 H22A 107.9
C23 C22 H22B 107.9
S1 C22 H22B 107.9
H22A C22 H22B 107.2
C28 C23 C22 112.2(6)
C28 C23 C24 106.7(6)
C22 C23 C24 120.0(5)
C28 C23 C29 98.7(5)
C22 C23 C29 114.9(5)
C24 C23 C29 101.7(5)
C25 C24 C23 104.1(5)
C25 C24 H24A 110.9
C23 C24 H24A 110.9
C25 C24 H24B 110.9
C23 C24 H24B 110.9
H24A C24 H24B 108.9
C24 C25 C26 103.3(5)
C24 C25 H25C 111.1
C26 C25 H25C 111.1
C24 C25 H25D 111.1
C26 C25 H25D 111.1
H25C C25 H25D 109.1
C27 C26 C25 106.6(6)
C27 C26 C29 102.1(6)
C25 C26 C29 102.9(6)
C27 C26 H26 114.6
C25 C26 H26 114.6
C29 C26 H26 114.6
C28 C27 C26 103.0(6)
C28 C27 H27A 111.2
C26 C27 H27A 111.2
C28 C27 H27B 111.2
C26 C27 H27B 111.2
H27A C27 H27B 109.1
O11 C28 C27 127.5(7)
O11 C28 C23 125.5(6)
C27 C28 C23 106.9(6)
C30 C29 C31 109.2(5)
C30 C29 C26 115.3(6)
C31 C29 C26 112.8(6)
C30 C29 C23 112.7(5)
C31 C29 C23 113.7(6)
C26 C29 C23 92.5(4)
C29 C30 H30A 109.5
C29 C30 H30B 109.5
H30A C30 H30B 109.5
C29 C30 H30C 109.5
H30A C30 H30C 109.5
H30B C30 H30C 109.5
C29 C31 H31A 109.4
C29 C31 H31C 109.4
H31A C31 H31C 109.4
C29 C31 H31B 109.7
H31A C31 H31B 109.5
H31C C31 H31B 109.5
O9' S1' O10' 120.3(4)
O9' S1' O6' 108.1(3)
O10' S1' O6' 104.3(3)
O9' S1' C22' 108.0(3)
O10' S1' C22' 111.2(3)
O6' S1' C22' 103.5(3)
C7' O1' C1' 111.9(5)
C8' O2' C2' 115.1(5)
C7' O3' C3' 111.1(5)
C15' O4' C4' 115.5(5)
C7' O5' C5' 112.0(5)
C6' O6' S1' 119.1(4)
O1' C1' C6' 107.0(5)
O1' C1' C2' 110.1(5)
C6' C1' C2' 107.7(5)
O1' C1' H1' 110.6
C6' C1' H1' 110.6
C2' C1' H1' 110.6
O2' C2' C3' 107.5(5)
O2' C2' C1' 112.6(5)
C3' C2' C1' 108.5(5)
O2' C2' H2' 109.4
C3' C2' H2' 109.4
C1' C2' H2' 109.4
O3' C3' C4' 106.4(5)
O3' C3' C2' 110.4(5)
C4' C3' C2' 110.9(5)
O3' C3' H3' 109.7
C4' C3' H3' 109.7
C2' C3' H3' 109.7
O4' C4' C3' 112.7(5)
O4' C4' C5' 108.4(5)
C3' C4' C5' 107.8(5)
O4' C4' H4' 109.3
C3' C4' H4' 109.3
C5' C4' H4' 109.3
O5' C5' C4' 106.4(5)
O5' C5' C6' 105.6(6)
C4' C5' C6' 112.6(5)
O5' C5' H5' 110.7
C4' C5' H5' 110.7
C6' C5' H5' 110.7
O6' C6' C1' 108.1(5)
O6' C6' C5' 111.9(6)
C1' C6' C5' 108.9(5)
O6' C6' H6' 109.3
C1' C6' H6' 109.3
C5' C6' H6' 109.3
O1' C7' O5' 111.3(5)
O1' C7' O3' 110.7(5)
O5' C7' O3' 110.7(6)
O1' C7' H7' 108.0
O5' C7' H7' 108.0
O3' C7' H7' 108.0
O7' C8' O2' 122.2(6)
O7' C8' C9' 123.8(6)
O2' C8' C9' 113.9(6)
C14' C9' C10' 119.3(7)
C14' C9' C8' 121.7(6)
C10' C9' C8' 118.9(7)
C11' C10' C9' 121.1(8)
C11' C10' H10' 119.4
C9' C10' H10' 119.4
C10' C11' C12' 120.2(7)
C10' C11' H11' 119.9
C12' C11' H11' 119.9
C11' C12' C13' 119.1(7)
C11' C12' H12' 120.5
C13' C12' H12' 120.5
C12' C13' C14' 120.9(8)
C12' C13' H13' 119.5
C14' C13' H13' 119.5
C9' C14' C13' 119.2(7)
C9' C14' H14' 120.4
C13' C14' H14' 120.4
O8' C15' O4' 122.6(7)
O8' C15' C16' 125.6(6)
O4' C15' C16' 111.9(6)
C17' C16' C21' 121.3(8)
C17' C16' C15' 121.8(7)
C21' C16' C15' 116.9(6)
C16' C17' C18' 118.2(8)
C16' C17' H17' 120.9
C18' C17' H17' 120.9
C19' C18' C17' 121.4(9)
C19' C18' H18' 119.3
C17' C18' H18' 119.3
C18' C19' C20' 118.0(10)
C18' C19' H19' 121.0
C20' C19' H19' 121.0
C21' C20' C19' 123.1(9)
C21' C20' H20' 118.5
C19' C20' H20' 118.5
C20' C21' C16' 118.0(8)
C20' C21' H21' 121.0
C16' C21' H21' 121.0
C23' C22' S1' 118.2(5)
C23' C22' H22C 107.8
S1' C22' H22C 107.8
C23' C22' H22D 107.8
S1' C22' H22D 107.8
H22C C22' H22D 107.1
C22' C23' C28' 112.2(6)
C22' C23' C24' 120.0(5)
C28' C23' C24' 105.8(6)
C22' C23' C29' 115.6(6)
C28' C23' C29' 98.5(4)
C24' C23' C29' 102.2(5)
C23' C24' C25' 104.2(5)
C23' C24' H24C 110.9
C25' C24' H24C 110.9
C23' C24' H24D 110.9
C25' C24' H24D 110.9
H24C C24' H24D 108.9
C26' C25' C24' 102.2(5)
C26' C25' H25A 111.3
C24' C25' H25A 111.3
C26' C25' H25B 111.3
C24' C25' H25B 111.3
H25A C25' H25B 109.2
C27' C26' C29' 104.0(5)
C27' C26' C25' 106.8(7)
C29' C26' C25' 102.8(5)
C27' C26' H26' 114.0
C29' C26' H26' 114.0
C25' C26' H26' 114.0
C26' C27' C28' 101.9(6)
C26' C27' H27C 111.4
C28' C27' H27C 111.4
C26' C27' H27D 111.4
C28' C27' H27D 111.4
H27C C27' H27D 109.3
O11' C28' C27' 127.0(6)
O11' C28' C23' 126.5(5)
C27' C28' C23' 106.5(6)
C31' C29' C30' 108.7(6)
C31' C29' C26' 114.9(5)
C30' C29' C26' 114.9(5)
C31' C29' C23' 111.6(5)
C30' C29' C23' 112.8(5)
C26' C29' C23' 93.3(5)
C29' C30' H30D 109.5
C29' C30' H30E 109.5
H30D C30' H30E 109.5
C29' C30' H30F 109.5
H30D C30' H30F 109.5
H30E C30' H30F 109.5
C29' C31' H31E 109.5
C29' C31' H31D 109.5
H31E C31' H31D 109.5
C29' C31' H31F 109.5
H31E C31' H31F 109.5
H31D C31' H31F 109.5
C35 O12 C32 109.9(8)
C34 O13 C33 109.0(8)
O12 C32 C33 110.2(9)
O12 C32 H32A 109.6
C33 C32 H32A 109.6
O12 C32 H32B 109.6
C33 C32 H32B 109.6
H32A C32 H32B 108.1
O13 C33 C32 109.1(7)
O13 C33 H33A 109.9
C32 C33 H33A 109.9
O13 C33 H33B 109.9
C32 C33 H33B 109.9
H33A C33 H33B 108.3
O13 C34 C35 111.7(10)
O13 C34 H34A 109.3
C35 C34 H34A 109.3
O13 C34 H34B 109.3
C35 C34 H34B 109.3
H34A C34 H34B 107.9
O12 C35 C34 109.9(9)
O12 C35 H35A 109.7
C34 C35 H35A 109.7
O12 C35 H35B 109.7
C34 C35 H35B 109.7
H35A C35 H35B 108.2
C38 O14 C37 107.1(11)
C39 O15 C36 105.6(12)
O15 C36 C37 113.8(17)
O15 C36 H36A 108.8
C37 C36 H36A 108.8
O15 C36 H36B 108.8
C37 C36 H36B 108.8
H36A C36 H36B 107.7
O14 C37 C36 108.6(14)
O14 C37 H37A 110.0
C36 C37 H37A 110.0
O14 C37 H37B 110.0
C36 C37 H37B 110.0
H37A C37 H37B 108.4
O14 C38 C39 111(2)
O14 C38 H38A 109.5
C39 C38 H38A 109.5
O14 C38 H38B 109.5
C39 C38 H38B 109.5
H38A C38 H38B 108.1
O15 C39 C38 115.2(15)
O15 C39 H39A 108.5
C38 C39 H39A 108.5
O15 C39 H39B 108.5
C38 C39 H39B 108.5
H39A C39 H39B 107.5
C40 O16 C43 112.8(7)
C42 O17 C41 115.7(7)
C40 C41 O17 114.2(9)
C40 C41 H41A 108.7
O17 C41 H41A 108.7
C40 C41 H41B 108.7
O17 C41 H41B 108.7
H41A C41 H41B 107.6
C43 C42 O17 116.6(10)
C43 C42 H42A 108.1
O17 C42 H42A 108.1
C43 C42 H42B 108.1
O17 C42 H42B 108.1
H42A C42 H42B 107.3
C41 C40 O16 120.8(9)
C41 C40 H40A 107.1
O16 C40 H40A 107.1
C41 C40 H40B 107.1
O16 C40 H40B 107.1
H40A C40 H40B 106.8
C42 C43 O16 113.4(10)
C42 C43 H43A 108.9
O16 C43 H43A 108.9
C42 C43 H43B 108.9
O16 C43 H43B 108.9
H43A C43 H43B 107.7
C47 O18 C44 109.2(13)
C45 C44 O18 101.8(13)
C45 C44 H44A 111.4
O18 C44 H44A 111.4
C45 C44 H44B 111.4
O18 C44 H44B 111.4
H44A C44 H44B 109.3
C44 C45 C46 109.8(14)
C44 C45 H45A 109.7
C46 C45 H45A 109.7
C44 C45 H45B 109.7
C46 C45 H45B 109.7
H45A C45 H45B 108.2
C47 C46 C45 105.6(15)
C47 C46 H46A 110.6
C45 C46 H46A 110.6
C47 C46 H46B 110.6
C45 C46 H46B 110.6
H46A C46 H46B 108.8
C46 C47 O18 104.7(16)
C46 C47 H47A 110.8
O18 C47 H47A 110.8
C46 C47 H47B 110.8
O18 C47 H47B 110.8
H47A C47 H47B 108.9

loop_
_geom_bond_atom_site_label_1
_geom_bond_atom_site_label_2
_geom_bond_distance
S1 O10 1.408(7)
S1 O9 1.426(6)
S1 O4 1.578(5)
S1 C22 1.783(5)
O1 C7 1.397(8)
O1 C1 1.439(8)
O2 C8 1.360(7)
O2 C2 1.425(7)
O3 C7 1.390(7)
O3 C3 1.433(9)
O4 C4 1.456(9)
O5 C7 1.430(9)
O5 C5 1.449(9)
O6 C15 1.373(8)
O6 C6 1.432(8)
O7 C8 1.205(8)
O8 C15 1.201(7)
O11 C28 1.208(8)
C1 C2 1.518(7)
C1 C6 1.555(9)
C1 H1 0.9800
C2 C3 1.517(8)
C2 H2 0.9800
C3 C4 1.518(9)
C3 H3 0.9800
C4 C5 1.542(8)
C4 H4 0.9800
C5 C6 1.508(8)
C5 H5 0.9800
C6 H6 0.9800
C7 H7 0.9800
C8 C9 1.498(10)
C9 C14 1.378(10)
C9 C10 1.391(9)
C10 C11 1.364(11)
C10 H10 0.9300
C11 C12 1.381(13)
C11 H11 0.9300
C12 C13 1.349(11)
C12 H12 0.9300
C13 C14 1.382(10)
C13 H13 0.9300
C14 H14 0.9300
C15 C16 1.466(11)
C16 C17 1.351(10)
C16 C21 1.378(10)
C17 C18 1.391(13)
C17 H17 0.9300
C18 C19 1.378(13)
C18 H18 0.9300
C19 C20 1.359(13)
C19 H19 0.9300
C20 C21 1.378(13)
C20 H20 0.9300
C21 H21 0.9300
C22 C23 1.523(8)
C22 H22A 0.9700
C22 H22B 0.9700
C23 C28 1.519(10)
C23 C24 1.559(9)
C23 C29 1.585(8)
C24 C25 1.540(9)
C24 H24A 0.9700
C24 H24B 0.9700
C25 C26 1.542(10)
C25 H25C 0.9700
C25 H25D 0.9700
C26 C27 1.530(11)
C26 C29 1.563(9)
C26 H26 0.9800
C27 C28 1.488(9)
C27 H27A 0.9700
C27 H27B 0.9700
C29 C30 1.516(9)
C29 C31 1.517(10)
C30 H30A 0.9600
C30 H30B 0.9600
C30 H30C 0.9600
C31 H31A 0.9621
C31 H31C 0.9600
C31 H31B 0.9582
S1' O9' 1.419(5)
S1' O10' 1.426(6)
S1' O6' 1.583(5)
S1' C22' 1.760(6)
O1' C7' 1.393(7)
O1' C1' 1.431(9)
O2' C8' 1.345(7)
O2' C2' 1.450(8)
O3' C7' 1.410(8)
O3' C3' 1.439(9)
O4' C15' 1.369(8)
O4' C4' 1.433(9)
O5' C7' 1.405(9)
O5' C5' 1.436(10)
O6' C6' 1.445(9)
O7' C8' 1.223(8)
O8' C15' 1.200(8)
O11' C28' 1.202(8)
C1' C6' 1.524(10)
C1' C2' 1.526(8)
C1' H1' 0.9800
C2' C3' 1.506(8)
C2' H2' 0.9800
C3' C4' 1.505(10)
C3' H3' 0.9800
C4' C5' 1.536(9)
C4' H4' 0.9800
C5' C6' 1.537(8)
C5' H5' 0.9800
C6' H6' 0.9800
C7' H7' 0.9800
C8' C9' 1.468(9)
C9' C14' 1.380(11)
C9' C10' 1.387(9)
C10' C11' 1.371(11)
C10' H10' 0.9300
C11' C12' 1.381(12)
C11' H11' 0.9300
C12' C13' 1.383(11)
C12' H12' 0.9300
C13' C14' 1.399(11)
C13' H13' 0.9300
C14' H14' 0.9300
C15' C16' 1.490(11)
C16' C17' 1.377(10)
C16' C21' 1.383(10)
C17' C18' 1.396(14)
C17' H17' 0.9300
C18' C19' 1.363(13)
C18' H18' 0.9300
C19' C20' 1.373(13)
C19' H19' 0.9300
C20' C21' 1.358(14)
C20' H20' 0.9300
C21' H21' 0.9300
C22' C23' 1.516(9)
C22' H22C 0.9700
C22' H22D 0.9700
C23' C28' 1.533(10)
C23' C24' 1.538(9)
C23' C29' 1.574(9)
C24' C25' 1.559(9)
C24' H24C 0.9700
C24' H24D 0.9700
C25' C26' 1.548(9)
C25' H25A 0.9700
C25' H25B 0.9700
C26' C27' 1.505(11)
C26' C29' 1.541(10)
C26' H26' 0.9800
C27' C28' 1.519(9)
C27' H27C 0.9700
C27' H27D 0.9700
C29' C31' 1.527(9)
C29' C30' 1.528(10)
C30' H30D 0.9600
C30' H30E 0.9600
C30' H30F 0.9600
C31' H31E 0.9600
C31' H31D 0.9600
C31' H31F 0.9600
O12 C35 1.401(12)
O12 C32 1.436(15)
O13 C34 1.407(15)
O13 C33 1.439(10)
C32 C33 1.481(12)
C32 H32A 0.9700
C32 H32B 0.9700
C33 H33A 0.9700
C33 H33B 0.9700
C34 C35 1.435(14)
C34 H34A 0.9700
C34 H34B 0.9700
C35 H35A 0.9700
C35 H35B 0.9700
O14 C38 1.39(4)
O14 C37 1.39(2)
O15 C39 1.30(2)
O15 C36 1.42(2)
C36 C37 1.420(19)
C36 H36A 0.9700
C36 H36B 0.9700
C37 H37A 0.9700
C37 H37B 0.9700
C38 C39 1.484(19)
C38 H38A 0.9700
C38 H38B 0.9700
C39 H39A 0.9700
C39 H39B 0.9700
O16 C40 1.371(11)
O16 C43 1.456(11)
O17 C42 1.390(11)
O17 C41 1.444(10)
C41 C40 1.367(13)
C41 H41A 0.9700
C41 H41B 0.9700
C42 C43 1.386(14)
C42 H42A 0.9700
C42 H42B 0.9700
C40 H40A 0.9700
C40 H40B 0.9700
C43 H43A 0.9700
C43 H43B 0.9700
O18 C47 1.441(17)
O18 C44 1.503(14)
C44 C45 1.426(17)
C44 H44A 0.9700
C44 H44B 0.9700
C45 C46 1.526(17)
C45 H45A 0.9700
C45 H45B 0.9700
C46 C47 1.412(18)
C46 H46A 0.9700
C46 H46B 0.9700
C47 H47A 0.9700
C47 H47B 0.9700
